data_7043561
loop_
_publ_author_name
'Petuker, Anette'
'Gerschel, Philipp'
'Piontek, Stefan'
'Ritterskamp, Nadine'
'Wittkamp, Florian'
'Iffland, Linda'
'Miller, Reece Graham'
'van Gastel, Maurice'
'Apfel, Ulf-Peter'

_publ_section_title
;
 Spectroscopic and Reactivity Differences in Metal Complexes Derived from
 Sulfur Containing Triphos Homologs
;
_journal_name_full 'Dalton Trans.'
_journal_paper_doi 10.1039/C7DT01459G
_journal_year 2017
_chemical_formula_moiety 'C35 H34 Cl2 Fe P2 S'
_chemical_formula_sum 'C35 H34 Cl2 Fe P2 S'
_chemical_formula_weight 675.37
_space_group_crystal_system monoclinic
_space_group_IT_number 9
_space_group_name_Hall 'C -2yc'
_space_group_name_H-M_alt 'C 1 c 1'
_symmetry_space_group_name_Hall 'C -2yc'
_symmetry_space_group_name_H-M 'C 1 c 1'
_atom_sites_solution_hydrogens geom
_audit_creation_method SHELXL-2016/6
_audit_update_record
;
2017-07-07 deposited with the CCDC.
2017-07-10 downloaded from the CCDC.
;
_cell_angle_alpha 90
_cell_angle_beta 90.48(2)
_cell_angle_gamma 90
_cell_formula_units_Z 4
_cell_length_a 18.571(14)
_cell_length_b 17.955(14)
_cell_length_c 9.942(11)
_cell_measurement_reflns_used 5818
_cell_measurement_temperature 293
_cell_measurement_theta_max 27.5
_cell_measurement_theta_min 1.578
_cell_volume 3315(5)
_computing_cell_refinement
;
CrysAlisPro, Agilent Technologies,
Version 1.171.36.24 (release 03-12-2012 CrysAlis171 .NET)
(compiled Dec  3 2012,18:21:49)
;
_computing_data_collection
;
CrysAlisPro, Agilent Technologies,
Version 1.171.36.24 (release 03-12-2012 CrysAlis171 .NET)
(compiled Dec  3 2012,18:21:49)
;
_computing_data_reduction
;
CrysAlisPro, Agilent Technologies,
Version 1.171.36.24 (release 03-12-2012 CrysAlis171 .NET)
(compiled Dec  3 2012,18:21:49)
;
_computing_molecular_graphics
;
Olex2, OlexSys Ltd,
Version 1.2
(compiled Mar  28 2017)
;
_computing_publication_material
;
publCIF, IUCr,
Version 1.9.20_c
;
_computing_structure_refinement 'SHELXL-2016/6 (Sheldrick, 2016)'
_computing_structure_solution 'SHELXT-2014/5 (Sheldrick, 2014)'
_diffrn_ambient_temperature 293
_diffrn_detector CCD
_diffrn_measured_fraction_theta_full 1.000
_diffrn_measured_fraction_theta_max 1.000
_diffrn_measurement_details
;
scan:
    Number of images: 180
               Slice: -60.0000 - 120.0000
         Image width: 1.0000
            Exp time: 25.0000
       Rotation axis: Omega
               Omega: 0.0000
                 Chi: 54.0000
                 Phi: 0.0000
                 XTD: 50.2523
              2theta: 29.8876
scan:
    Number of images: 180
               Slice: -60.0000 - 120.0000
         Image width: 1.0000
            Exp time: 25.0000
       Rotation axis: Omega
               Omega: 0.0000
                 Chi: 54.0000
                 Phi: 120.0000
                 XTD: 50.2523
              2theta: 29.8876
scan:
    Number of images: 180
               Slice: -60.0000 - 120.0000
         Image width: 1.0000
            Exp time: 25.0000
       Rotation axis: Omega
               Omega: 0.0000
                 Chi: 54.0000
                 Phi: 240.0000
                 XTD: 50.2523
              2theta: 29.8876

;
_diffrn_measurement_device 'XtaLABmini: Fixed Chi 2 circle'
_diffrn_measurement_device_type 'Rigaku Mercury375R (2x2 bin mode)'
_diffrn_measurement_method 'profile data from \w-scans'
_diffrn_measurement_specimen_support Fiber
_diffrn_radiation_type MoK\a
_diffrn_radiation_wavelength 0.71075
_diffrn_reflns_av_R_equivalents 0.0434
_diffrn_reflns_av_unetI/netI 0.0598
_diffrn_reflns_Laue_measured_fraction_full 1.000
_diffrn_reflns_Laue_measured_fraction_max 1.000
_diffrn_reflns_limit_h_max 12
_diffrn_reflns_limit_h_min -12
_diffrn_reflns_limit_k_max 16
_diffrn_reflns_limit_k_min -16
_diffrn_reflns_limit_l_max 16
_diffrn_reflns_limit_l_min -16
_diffrn_reflns_number 14024
_diffrn_reflns_point_group_measured_fraction_full 1.000
_diffrn_reflns_point_group_measured_fraction_max 1.000
_diffrn_reflns_theta_full 24.997
_diffrn_reflns_theta_max 24.997
_diffrn_reflns_theta_min 1.578
_diffrn_source 'Sealed Tube'
_exptl_absorpt_coefficient_mu 0.799
_exptl_absorpt_correction_T_max 1.000
_exptl_absorpt_correction_T_min 0.772
_exptl_absorpt_correction_type multi-scan
_exptl_absorpt_process_details
;
CrysAlisPro, Agilent Technologies,
Version 1.171.36.24 (release 03-12-2012 CrysAlis171 .NET)
(compiled Dec  3 2012,18:21:49)
Empirical absorption correction using spherical harmonics,
 implemented in SCALE3 ABSPACK scaling algorithm.
;
_exptl_crystal_colour colorless
_exptl_crystal_density_diffrn 1.353
_exptl_crystal_description prism
_exptl_crystal_F_000 1400
_exptl_crystal_size_max 0.28
_exptl_crystal_size_mid 0.22
_exptl_crystal_size_min 0.17
_refine_diff_density_max 1.618
_refine_diff_density_min -0.451
_refine_diff_density_rms 0.120
_refine_ls_abs_structure_details
;
 Refined as an inversion twin.
;
_refine_ls_abs_structure_Flack 0.02(3)
_refine_ls_extinction_method none
_refine_ls_goodness_of_fit_ref 1.097
_refine_ls_hydrogen_treatment constr
_refine_ls_matrix_type full
_refine_ls_number_parameters 372
_refine_ls_number_reflns 5818
_refine_ls_number_restraints 2
_refine_ls_restrained_S_all 1.097
_refine_ls_R_factor_all 0.0555
_refine_ls_R_factor_gt 0.0483
_refine_ls_shift/su_max 0.000
_refine_ls_shift/su_mean 0.000
_refine_ls_structure_factor_coef Fsqd
_refine_ls_weighting_details 'w=1/[\s^2^(Fo^2^)+(0.0796P)^2^] where P=(Fo^2^+2Fc^2^)/3'
_refine_ls_weighting_scheme calc
_refine_ls_wR_factor_gt 0.1233
_refine_ls_wR_factor_ref 0.1414
_reflns_Friedel_coverage 0.997
_reflns_Friedel_fraction_full 1.000
_reflns_Friedel_fraction_max 1.000
_reflns_number_gt 5310
_reflns_number_total 5818
_reflns_threshold_expression 'I > 2\s(I)'
_cod_data_source_file c7dt01459g2.cif
_cod_data_source_block 9
_cod_database_code 7043561
_shelx_shelxl_version_number 2016/6
_shelx_space_group_comment
;
The symmetry employed for this shelxl refinement is uniquely defined
by the following loop, which should always be used as a source of
symmetry information in preference to the above space-group names.
They are only intended as comments.
;
_publcif_funding_html
;
;

loop_
_space_group_symop_operation_xyz
'x, y, z'
'x, -y, z+1/2'
'x+1/2, y+1/2, z'
'x+1/2, -y+1/2, z+1/2'

loop_
_atom_site_label
_atom_site_type_symbol
_atom_site_fract_x
_atom_site_fract_y
_atom_site_fract_z
_atom_site_U_iso_or_equiv
_atom_site_adp_type
_atom_site_occupancy
_atom_site_site_symmetry_order
_atom_site_calc_flag
_atom_site_refinement_flags_posn
_atom_site_refinement_flags_adp
Cl2 Cl 0.13238(12) 0.26057(12) 0.4337(2) 0.0481(5) Uani 1 1 d . .
C2 C -0.0362(4) 0.3047(4) 0.9270(7) 0.0337(16) Uani 1 1 d . .
P2 P -0.02181(10) 0.36463(10) 0.65014(17) 0.0271(4) Uani 1 1 d . .
C6 C -0.1634(4) 0.1654(5) 1.0308(8) 0.045(2) Uani 1 1 d . .
C5 C -0.0901(5) 0.3043(5) 1.0450(8) 0.0433(19) Uani 1 1 d . .
H02C H -0.097093 0.356460 1.074438 0.052 Uiso 1 1 calc R U
H02D H -0.067400 0.277209 1.121031 0.052 Uiso 1 1 calc R U
C30 C -0.0947(4) 0.4037(4) 0.5459(7) 0.0298(15) Uani 1 1 d . .
C31 C -0.1202(4) 0.3632(4) 0.4364(8) 0.0377(17) Uani 1 1 d . .
H31 H -0.097599 0.317570 0.413225 0.045 Uiso 1 1 calc R U
C32 C -0.1791(5) 0.3892(5) 0.3591(8) 0.0442(19) Uani 1 1 d . .
H32 H -0.196234 0.361067 0.284424 0.053 Uiso 1 1 calc R U
C33 C -0.2123(4) 0.4567(5) 0.3931(9) 0.0450(19) Uani 1 1 d . .
H33 H -0.252370 0.474308 0.342406 0.054 Uiso 1 1 calc R U
C34 C -0.1865(4) 0.4969(5) 0.4995(9) 0.0446(19) Uani 1 1 d . .
H34 H -0.208442 0.543048 0.521736 0.054 Uiso 1 1 calc R U
C35 C -0.1284(4) 0.4710(5) 0.5763(9) 0.0421(18) Uani 1 1 d . .
H35 H -0.111505 0.499668 0.650409 0.050 Uiso 1 1 calc R U
C4 C -0.0132(4) 0.2227(4) 0.8997(7) 0.0328(15) Uani 1 1 d . .
H02A H -0.055273 0.196468 0.860208 0.039 Uiso 1 1 calc R U
H02B H -0.002866 0.199051 0.987682 0.039 Uiso 1 1 calc R U
C3 C -0.0735(4) 0.3426(4) 0.8031(7) 0.0327(15) Uani 1 1 d . .
H01A H -0.094844 0.389870 0.835270 0.039 Uiso 1 1 calc R U
H01B H -0.114063 0.310174 0.775266 0.039 Uiso 1 1 calc R U
C19 C 0.1935(4) 0.2828(4) 0.8351(8) 0.0389(17) Uani 1 1 d . .
H19 H 0.188428 0.300260 0.745315 0.047 Uiso 1 1 calc R U
C9 C -0.1480(6) 0.0102(6) 1.0413(13) 0.069(3) Uani 1 1 d . .
H9 H -0.141568 -0.042254 1.041626 0.083 Uiso 1 1 calc R U
C8 C -0.1158(6) 0.0565(7) 1.1436(12) 0.072(3) Uani 1 1 d . .
H8 H -0.088377 0.035371 1.215023 0.086 Uiso 1 1 calc R U
C7 C -0.1264(5) 0.1352(6) 1.1348(10) 0.053(2) Uani 1 1 d . .
H7 H -0.107107 0.166651 1.202918 0.064 Uiso 1 1 calc R U
C21 C 0.2602(5) 0.2810(6) 1.0449(9) 0.049(2) Uani 1 1 d . .
H21 H 0.299079 0.298554 1.098833 0.058 Uiso 1 1 calc R U
C24 C 0.0367(4) 0.4434(4) 0.6913(6) 0.0285(14) Uani 1 1 d . .
C11 C -0.1933(5) 0.1201(5) 0.9364(11) 0.057(2) Uani 1 1 d . .
H11 H -0.218844 0.141474 0.862743 0.069 Uiso 1 1 calc R U
C10 C -0.1875(5) 0.0441(5) 0.9453(11) 0.060(3) Uani 1 1 d . .
H10 H -0.212411 0.014185 0.881185 0.071 Uiso 1 1 calc R U
C12 C 0.0704(4) 0.1028(4) 0.7883(7) 0.0294(14) Uani 1 1 d . .
C22 C 0.2111(5) 0.2284(6) 1.0968(9) 0.049(2) Uani 1 1 d . .
H22 H 0.217473 0.209311 1.185197 0.059 Uiso 1 1 calc R U
C13 C 0.1160(4) 0.0712(4) 0.6934(8) 0.0368(17) Uani 1 1 d . .
H13 H 0.140554 0.102474 0.631842 0.044 Uiso 1 1 calc R U
C25 C 0.0163(4) 0.5027(4) 0.7736(7) 0.0324(16) Uani 1 1 d . .
H25 H -0.029589 0.502035 0.815287 0.039 Uiso 1 1 calc R U
C18 C 0.1435(4) 0.2330(4) 0.8883(8) 0.0344(16) Uani 1 1 d . .
C17 C 0.0346(5) 0.0565(4) 0.8763(8) 0.0402(17) Uani 1 1 d . .
H17 H 0.002701 0.077079 0.940531 0.048 Uiso 1 1 calc R U
C16 C 0.0452(5) -0.0201(5) 0.8713(9) 0.049(2) Uani 1 1 d . .
H16 H 0.020720 -0.051189 0.933210 0.059 Uiso 1 1 calc R U
C15 C 0.0904(5) -0.0517(4) 0.7785(9) 0.0435(19) Uani 1 1 d . .
H15 H 0.097292 -0.104108 0.776240 0.052 Uiso 1 1 calc R U
C14 C 0.1260(4) -0.0056(5) 0.6878(9) 0.045(2) Uani 1 1 d . .
H14 H 0.156924 -0.026513 0.622246 0.054 Uiso 1 1 calc R U
C20 C 0.2510(4) 0.3065(5) 0.9155(9) 0.052(2) Uani 1 1 d . .
H01C H 0.284606 0.341048 0.880047 0.062 Uiso 1 1 calc R U
C27 C 0.1292(4) 0.5654(5) 0.7369(8) 0.0418(18) Uani 1 1 d . .
H01D H 0.160065 0.606881 0.751458 0.050 Uiso 1 1 calc R U
C29 C 0.1049(4) 0.4457(4) 0.6321(7) 0.0336(16) Uani 1 1 d . .
H01E H 0.119803 0.406102 0.575459 0.040 Uiso 1 1 calc R U
Fe1 Fe 0.03748(6) 0.25209(5) 0.56591(10) 0.0286(3) Uani 1 1 d . .
C1 C 0.0273(5) 0.3525(4) 0.9817(8) 0.0391(17) Uani 1 1 d . .
H01G H 0.065459 0.354632 0.914283 0.059 Uiso 1 1 calc R U
H01I H 0.046340 0.329914 1.064457 0.059 Uiso 1 1 calc R U
H01J H 0.010254 0.402962 1.000935 0.059 Uiso 1 1 calc R U
S1 S -0.17806(12) 0.26394(13) 1.0150(3) 0.0498(6) Uani 1 1 d . .
P1 P 0.06438(10) 0.20512(10) 0.79000(17) 0.0283(4) Uani 1 1 d . .
Cl1 Cl -0.05486(11) 0.17655(11) 0.5148(3) 0.0520(6) Uani 1 1 d . .
C23 C 0.1540(4) 0.2050(5) 1.0181(8) 0.0398(18) Uani 1 1 d . .
H23 H 0.121271 0.169269 1.052703 0.048 Uiso 1 1 calc R U
C28 C 0.1512(4) 0.5060(5) 0.6557(8) 0.0415(18) Uani 1 1 d . .
H28 H 0.197687 0.506522 0.616583 0.050 Uiso 1 1 calc R U
C26 C 0.0623(4) 0.5629(4) 0.7954(7) 0.0342(16) Uani 1 1 d . .
H26 H 0.047371 0.602746 0.851409 0.041 Uiso 1 1 calc R U

loop_
_atom_site_aniso_label
_atom_site_aniso_U_11
_atom_site_aniso_U_22
_atom_site_aniso_U_33
_atom_site_aniso_U_23
_atom_site_aniso_U_13
_atom_site_aniso_U_12
Cl2 0.0513(12) 0.0448(11) 0.0486(12) 0.0043(9) 0.0246(10) 0.0065(9)
C2 0.040(4) 0.029(4) 0.033(4) 0.003(3) 0.011(3) 0.006(3)
P2 0.0284(9) 0.0227(8) 0.0304(9) -0.0031(7) 0.0038(7) 0.0008(7)
C6 0.032(4) 0.062(6) 0.040(4) 0.004(4) 0.013(3) -0.002(4)
C5 0.053(5) 0.038(4) 0.039(4) -0.002(4) 0.011(4) 0.001(4)
C30 0.031(4) 0.027(3) 0.031(4) 0.001(3) -0.001(3) -0.003(3)
C31 0.043(4) 0.033(4) 0.037(4) 0.002(3) 0.001(3) -0.002(3)
C32 0.046(5) 0.044(5) 0.043(4) -0.001(4) -0.007(4) -0.007(4)
C33 0.033(4) 0.054(5) 0.048(5) 0.012(4) -0.007(3) 0.002(4)
C34 0.039(5) 0.039(4) 0.055(5) -0.002(4) 0.000(4) 0.010(4)
C35 0.035(4) 0.041(4) 0.050(5) -0.007(4) -0.004(3) 0.009(3)
C4 0.038(4) 0.027(3) 0.034(4) 0.000(3) 0.006(3) -0.004(3)
C3 0.031(4) 0.033(4) 0.035(4) 0.000(3) 0.007(3) 0.003(3)
C19 0.039(4) 0.037(4) 0.041(4) 0.000(3) 0.007(3) -0.004(3)
C9 0.055(6) 0.052(6) 0.102(9) 0.015(6) 0.025(6) 0.000(5)
C8 0.051(6) 0.089(8) 0.076(7) 0.048(7) 0.011(5) 0.008(6)
C7 0.042(5) 0.067(6) 0.051(5) 0.000(5) 0.007(4) -0.013(4)
C21 0.040(5) 0.063(6) 0.044(5) -0.015(4) -0.001(4) -0.003(4)
C24 0.034(4) 0.028(3) 0.023(3) 0.001(3) -0.002(3) -0.001(3)
C11 0.046(5) 0.048(5) 0.077(7) -0.004(5) 0.004(5) -0.009(4)
C10 0.052(6) 0.050(6) 0.076(7) -0.005(5) 0.017(5) -0.011(4)
C12 0.029(4) 0.028(3) 0.032(3) -0.001(3) -0.004(3) -0.004(3)
C22 0.040(5) 0.071(6) 0.036(4) -0.004(4) 0.000(4) -0.001(4)
C13 0.041(4) 0.032(4) 0.038(4) -0.004(3) 0.007(3) 0.001(3)
C25 0.034(4) 0.035(4) 0.029(4) 0.003(3) -0.001(3) -0.002(3)
C18 0.039(4) 0.031(4) 0.033(4) -0.004(3) 0.005(3) 0.001(3)
C17 0.048(4) 0.031(4) 0.042(4) 0.006(3) 0.009(3) -0.004(3)
C16 0.066(6) 0.038(5) 0.045(5) 0.009(4) 0.000(4) -0.009(4)
C15 0.051(5) 0.029(4) 0.051(5) -0.007(4) -0.010(4) -0.003(3)
C14 0.044(5) 0.038(4) 0.051(5) -0.016(4) 0.000(4) 0.009(4)
C20 0.035(5) 0.059(6) 0.061(6) -0.006(5) 0.010(4) -0.014(4)
C27 0.041(4) 0.045(5) 0.040(4) -0.001(4) -0.008(3) -0.012(4)
C29 0.032(4) 0.038(4) 0.031(3) -0.005(3) 0.003(3) -0.002(3)
Fe1 0.0304(5) 0.0263(5) 0.0293(5) -0.0023(4) 0.0043(4) 0.0016(4)
C1 0.056(5) 0.032(4) 0.029(4) -0.005(3) -0.002(3) 0.000(3)
S1 0.0389(11) 0.0517(13) 0.0591(14) 0.0055(11) 0.0114(10) 0.0003(10)
P1 0.0314(9) 0.0241(8) 0.0295(9) 0.0002(8) 0.0063(7) -0.0009(7)
Cl1 0.0383(11) 0.0325(10) 0.0850(16) -0.0179(11) -0.0114(10) 0.0018(8)
C23 0.045(4) 0.040(4) 0.034(4) 0.001(3) 0.003(3) -0.007(3)
C28 0.035(4) 0.043(4) 0.046(4) -0.002(4) 0.005(3) -0.008(3)
C26 0.048(4) 0.026(3) 0.029(4) -0.002(3) -0.007(3) -0.003(3)

loop_
_atom_type_symbol
_atom_type_description
_atom_type_scat_dispersion_real
_atom_type_scat_dispersion_imag
_atom_type_scat_source
C C 0.0033 0.0016 'International Tables Vol C Tables 4.2.6.8 and 6.1.1.4'
H H 0.0000 0.0000 'International Tables Vol C Tables 4.2.6.8 and 6.1.1.4'
Cl Cl 0.1484 0.1585 'International Tables Vol C Tables 4.2.6.8 and 6.1.1.4'
Fe Fe 0.3463 0.8444 'International Tables Vol C Tables 4.2.6.8 and 6.1.1.4'
P P 0.1023 0.0942 'International Tables Vol C Tables 4.2.6.8 and 6.1.1.4'
S S 0.1246 0.1234 'International Tables Vol C Tables 4.2.6.8 and 6.1.1.4'

loop_
_geom_angle_atom_site_label_1
_geom_angle_atom_site_label_2
_geom_angle_atom_site_label_3
_geom_angle
C5 C2 C1 103.3(6)
C5 C2 C4 107.9(6)
C1 C2 C4 112.0(6)
C5 C2 C3 108.3(6)
C1 C2 C3 111.4(6)
C4 C2 C3 113.2(6)
C24 P2 C30 105.4(3)
C24 P2 C3 107.0(3)
C30 P2 C3 99.2(3)
C24 P2 Fe1 116.5(2)
C30 P2 Fe1 116.9(2)
C3 P2 Fe1 110.1(2)
C7 C6 C11 119.4(10)
C7 C6 S1 122.6(7)
C11 C6 S1 117.9(7)
C2 C5 S1 117.7(6)
C2 C5 H02C 107.9
S1 C5 H02C 107.9
C2 C5 H02D 107.9
S1 C5 H02D 107.9
H02C C5 H02D 107.2
C31 C30 C35 118.2(7)
C31 C30 P2 119.1(6)
C35 C30 P2 122.6(6)
C30 C31 C32 120.8(7)
C30 C31 H31 119.6
C32 C31 H31 119.6
C33 C32 C31 119.6(8)
C33 C32 H32 120.2
C31 C32 H32 120.2
C34 C33 C32 119.5(7)
C34 C33 H33 120.2
C32 C33 H33 120.2
C33 C34 C35 120.8(8)
C33 C34 H34 119.6
C35 C34 H34 119.6
C30 C35 C34 121.1(8)
C30 C35 H35 119.5
C34 C35 H35 119.5
C2 C4 P1 118.8(5)
C2 C4 H02A 107.6
P1 C4 H02A 107.6
C2 C4 H02B 107.6
P1 C4 H02B 107.6
H02A C4 H02B 107.0
C2 C3 P2 120.7(5)
C2 C3 H01A 107.1
P2 C3 H01A 107.1
C2 C3 H01B 107.1
P2 C3 H01B 107.1
H01A C3 H01B 106.8
C20 C19 C18 119.1(8)
C20 C19 H19 120.5
C18 C19 H19 120.5
C10 C9 C8 117.5(10)
C10 C9 H9 121.3
C8 C9 H9 121.3
C7 C8 C9 118.1(9)
C7 C8 H8 120.9
C9 C8 H8 120.9
C6 C7 C8 120.9(10)
C6 C7 H7 119.6
C8 C7 H7 119.6
C20 C21 C22 119.3(8)
C20 C21 H21 120.4
C22 C21 H21 120.4
C25 C24 C29 118.2(7)
C25 C24 P2 123.9(6)
C29 C24 P2 117.8(5)
C6 C11 C10 121.3(11)
C6 C11 H11 119.3
C10 C11 H11 119.3
C9 C10 C11 122.5(11)
C9 C10 H10 118.8
C11 C10 H10 118.8
C17 C12 C13 118.8(7)
C17 C12 P1 124.4(6)
C13 C12 P1 116.8(6)
C23 C22 C21 119.5(8)
C23 C22 H22 120.3
C21 C22 H22 120.3
C12 C13 C14 120.8(8)
C12 C13 H13 119.6
C14 C13 H13 119.6
C26 C25 C24 120.8(7)
C26 C25 H25 119.6
C24 C25 H25 119.6
C19 C18 C23 119.5(7)
C19 C18 P1 120.4(6)
C23 C18 P1 120.0(6)
C12 C17 C16 120.3(8)
C12 C17 H17 119.9
C16 C17 H17 119.9
C15 C16 C17 121.3(8)
C15 C16 H16 119.3
C17 C16 H16 119.3
C16 C15 C14 118.9(8)
C16 C15 H15 120.5
C14 C15 H15 120.5
C13 C14 C15 119.9(8)
C13 C14 H14 120.1
C15 C14 H14 120.1
C21 C20 C19 121.5(8)
C21 C20 H01C 119.2
C19 C20 H01C 119.2
C26 C27 C28 119.1(7)
C26 C27 H01D 120.4
C28 C27 H01D 120.4
C28 C29 C24 120.6(7)
C28 C29 H01E 119.7
C24 C29 H01E 119.7
Cl2 Fe1 Cl1 121.24(11)
Cl2 Fe1 P1 114.20(10)
Cl1 Fe1 P1 98.57(9)
Cl2 Fe1 P2 120.55(8)
Cl1 Fe1 P2 103.37(10)
P1 Fe1 P2 93.57(9)
C2 C1 H01G 109.5
C2 C1 H01I 109.5
H01G C1 H01I 109.5
C2 C1 H01J 109.5
H01G C1 H01J 109.5
H01I C1 H01J 109.5
C6 S1 C5 104.1(4)
C18 P1 C12 103.3(3)
C18 P1 C4 105.4(3)
C12 P1 C4 103.0(3)
C18 P1 Fe1 123.6(3)
C12 P1 Fe1 110.5(2)
C4 P1 Fe1 109.1(3)
C22 C23 C18 121.0(8)
C22 C23 H23 119.5
C18 C23 H23 119.5
C27 C28 C29 120.2(7)
C27 C28 H28 119.9
C29 C28 H28 119.9
C27 C26 C25 121.0(7)
C27 C26 H26 119.5
C25 C26 H26 119.5

loop_
_geom_bond_atom_site_label_1
_geom_bond_atom_site_label_2
_geom_bond_distance
Cl2 Fe1 2.213(3)
C2 C5 1.549(10)
C2 C1 1.553(11)
C2 C4 1.557(10)
C2 C3 1.564(10)
P2 C24 1.827(7)
P2 C30 1.838(7)
P2 C3 1.848(7)
P2 Fe1 2.452(2)
C6 C7 1.350(13)
C6 C11 1.358(13)
C6 S1 1.797(9)
C5 S1 1.810(9)
C5 H02C 0.9900
C5 H02D 0.9900
C30 C31 1.388(10)
C30 C35 1.395(10)
C31 C32 1.412(12)
C31 H31 0.9500
C32 C33 1.402(12)
C32 H32 0.9500
C33 C34 1.364(12)
C33 H33 0.9500
C34 C35 1.397(11)
C34 H34 0.9500
C35 H35 0.9500
C4 P1 1.842(8)
C4 H02A 0.9900
C4 H02B 0.9900
C3 H01A 0.9900
C3 H01B 0.9900
C19 C20 1.395(12)
C19 C18 1.396(11)
C19 H19 0.9500
C9 C10 1.344(16)
C9 C8 1.440(17)
C9 H9 0.9500
C8 C7 1.428(15)
C8 H8 0.9500
C7 H7 0.9500
C21 C20 1.374(14)
C21 C22 1.413(14)
C21 H21 0.9500
C24 C25 1.398(10)
C24 C29 1.402(10)
C11 C10 1.372(14)
C11 H11 0.9500
C10 H10 0.9500
C12 C17 1.382(10)
C12 C13 1.393(10)
C12 P1 1.841(7)
C22 C23 1.378(12)
C22 H22 0.9500
C13 C14 1.393(11)
C13 H13 0.9500
C25 C26 1.394(10)
C25 H25 0.9500
C18 C23 1.397(11)
C18 P1 1.828(8)
C17 C16 1.390(12)
C17 H17 0.9500
C16 C15 1.375(13)
C16 H16 0.9500
C15 C14 1.395(13)
C15 H15 0.9500
C14 H14 0.9500
C20 H01C 0.9500
C27 C26 1.376(11)
C27 C28 1.401(12)
C27 H01D 0.9500
C29 C28 1.401(11)
C29 H01E 0.9500
Fe1 Cl1 2.241(3)
Fe1 P1 2.430(3)
C1 H01G 0.9800
C1 H01I 0.9800
C1 H01J 0.9800
C23 H23 0.9500
C28 H28 0.9500
C26 H26 0.9500

loop_
_geom_torsion_atom_site_label_1
_geom_torsion_atom_site_label_2
_geom_torsion_atom_site_label_3
_geom_torsion_atom_site_label_4
_geom_torsion
C1 C2 C5 S1 172.2(5)
C4 C2 C5 S1 -69.0(8)
C3 C2 C5 S1 53.9(8)
C24 P2 C30 C31 140.4(6)
C3 P2 C30 C31 -109.0(6)
Fe1 P2 C30 C31 9.2(7)
C24 P2 C30 C35 -42.9(7)
C3 P2 C30 C35 67.7(7)
Fe1 P2 C30 C35 -174.2(5)
C35 C30 C31 C32 -0.8(11)
P2 C30 C31 C32 176.0(6)
C30 C31 C32 C33 0.2(12)
C31 C32 C33 C34 0.8(12)
C32 C33 C34 C35 -1.1(13)
C31 C30 C35 C34 0.6(11)
P2 C30 C35 C34 -176.1(6)
C33 C34 C35 C30 0.4(13)
C5 C2 C4 P1 -167.4(6)
C1 C2 C4 P1 -54.3(8)
C3 C2 C4 P1 72.8(8)
C5 C2 C3 P2 171.8(5)
C1 C2 C3 P2 58.8(8)
C4 C2 C3 P2 -68.6(8)
C24 P2 C3 C2 -72.5(6)
C30 P2 C3 C2 178.2(6)
Fe1 P2 C3 C2 55.0(6)
C10 C9 C8 C7 -1.6(14)
C11 C6 C7 C8 2.6(13)
S1 C6 C7 C8 -180.0(7)
C9 C8 C7 C6 -2.3(14)
C30 P2 C24 C25 67.2(6)
C3 P2 C24 C25 -37.8(7)
Fe1 P2 C24 C25 -161.4(5)
C30 P2 C24 C29 -110.1(6)
C3 P2 C24 C29 145.0(6)
Fe1 P2 C24 C29 21.4(6)
C7 C6 C11 C10 0.8(14)
S1 C6 C11 C10 -176.7(7)
C8 C9 C10 C11 5.0(15)
C6 C11 C10 C9 -4.9(15)
C20 C21 C22 C23 -1.6(14)
C17 C12 C13 C14 -0.6(12)
P1 C12 C13 C14 177.7(6)
C29 C24 C25 C26 0.5(10)
P2 C24 C25 C26 -176.7(5)
C20 C19 C18 C23 -3.3(12)
C20 C19 C18 P1 176.1(6)
C13 C12 C17 C16 1.2(12)
P1 C12 C17 C16 -177.0(7)
C12 C17 C16 C15 -0.8(13)
C17 C16 C15 C14 -0.2(13)
C12 C13 C14 C15 -0.4(13)
C16 C15 C14 C13 0.8(13)
C22 C21 C20 C19 1.3(14)
C18 C19 C20 C21 1.1(13)
C25 C24 C29 C28 0.3(11)
P2 C24 C29 C28 177.7(6)
C7 C6 S1 C5 47.8(8)
C11 C6 S1 C5 -134.8(7)
C2 C5 S1 C6 80.5(7)
C19 C18 P1 C12 124.8(6)
C23 C18 P1 C12 -55.8(7)
C19 C18 P1 C4 -127.5(6)
C23 C18 P1 C4 51.9(7)
C19 C18 P1 Fe1 -1.2(8)
C23 C18 P1 Fe1 178.2(5)
C17 C12 P1 C18 96.1(7)
C13 C12 P1 C18 -82.1(6)
C17 C12 P1 C4 -13.5(7)
C13 C12 P1 C4 168.4(6)
C17 C12 P1 Fe1 -129.9(6)
C13 C12 P1 Fe1 52.0(6)
C2 C4 P1 C18 72.1(6)
C2 C4 P1 C12 180.0(6)
C2 C4 P1 Fe1 -62.7(6)
C21 C22 C23 C18 -0.6(14)
C19 C18 C23 C22 3.0(12)
P1 C18 C23 C22 -176.4(7)
C26 C27 C28 C29 1.5(12)
C24 C29 C28 C27 -1.3(12)
C28 C27 C26 C25 -0.7(12)
C24 C25 C26 C27 -0.3(11)
